data_2223289
loop_
_publ_author_name
'Yu, Qun-Di'
'Liu, Yun-Yu'

_publ_section_title
;
 4,4'-Azinodibenzoic acid
;
_journal_coeditor_code BT5033
_journal_issue 10
_journal_name_full 'Acta Crystallographica Section E'
_journal_page_first o2326
_journal_paper_doi 10.1107/S1600536809033224
_journal_volume 65
_journal_year 2009
_chemical_formula_iupac 'C14 H10 N2 O4'
_chemical_formula_moiety 'C14 H10 N2 O4'
_chemical_formula_sum 'C14 H10 N2 O4'
_chemical_formula_weight 270.16
_chemical_name_systematic
;
4,4'-Azinodibenzoic acid
;
_space_group_IT_number 2
_symmetry_cell_setting triclinic
_symmetry_space_group_name_Hall '-P 1'
_symmetry_space_group_name_H-M 'P -1'
_atom_sites_solution_hydrogens geom
_atom_sites_solution_primary direct
_atom_sites_solution_secondary difmap
_audit_creation_method SHELXL-97
_cell_angle_alpha 79.323(5)
_cell_angle_beta 88.199(4)
_cell_angle_gamma 88.435(5)
_cell_formula_units_Z 1
_cell_length_a 3.772(2)
_cell_length_b 6.322(5)
_cell_length_c 12.692(3)
_cell_measurement_reflns_used 1351
_cell_measurement_temperature 293(2)
_cell_measurement_theta_max 28.96
_cell_measurement_theta_min 3.01
_cell_volume 297.2(3)
_computing_cell_refinement 'SAINT (Bruker, 1998)'
_computing_data_collection 'SMART (Bruker, 1998)'
_computing_data_reduction 'SAINT (Bruker, 1998)'
_computing_molecular_graphics 'SHELXTL (Sheldrick, 2008)'
_computing_publication_material 'SHELXTL (Sheldrick, 2008)'
_computing_structure_refinement 'SHELXL97 (Sheldrick, 2008)'
_computing_structure_solution 'SHELXS97 (Sheldrick, 2008)'
_diffrn_ambient_temperature 293(2)
_diffrn_measured_fraction_theta_full 0.995
_diffrn_measured_fraction_theta_max 0.858
_diffrn_measurement_device_type 'Bruker SMART APEX CCD area-detector'
_diffrn_measurement_method '\f and \w'
_diffrn_radiation_monochromator graphite
_diffrn_radiation_source 'fine-focus sealed tube'
_diffrn_radiation_type MoK\a
_diffrn_radiation_wavelength 0.71073
_diffrn_reflns_av_R_equivalents 0.0170
_diffrn_reflns_av_sigmaI/netI 0.0467
_diffrn_reflns_limit_h_max 4
_diffrn_reflns_limit_h_min -5
_diffrn_reflns_limit_k_max 5
_diffrn_reflns_limit_k_min -8
_diffrn_reflns_limit_l_max 17
_diffrn_reflns_limit_l_min -17
_diffrn_reflns_number 2173
_diffrn_reflns_theta_full 25.00
_diffrn_reflns_theta_max 28.96
_diffrn_reflns_theta_min 3.27
_diffrn_standards_decay_% 0
_diffrn_standards_interval_count 0
_diffrn_standards_interval_time 0
_diffrn_standards_number 0
_exptl_absorpt_coefficient_mu 0.113
_exptl_absorpt_correction_T_max 0.971
_exptl_absorpt_correction_T_min 0.962
_exptl_absorpt_correction_type multi-scan
_exptl_absorpt_process_details '(SADABS; Sheldrick 1996)'
_exptl_crystal_colour 'pale yellow'
_exptl_crystal_density_diffrn 1.509
_exptl_crystal_density_method 'not measured'
_exptl_crystal_description block
_exptl_crystal_F_000 140
_exptl_crystal_size_max 0.16
_exptl_crystal_size_mid 0.14
_exptl_crystal_size_min 0.12
_refine_diff_density_max 0.194
_refine_diff_density_min -0.186
_refine_ls_extinction_method none
_refine_ls_goodness_of_fit_ref 0.855
_refine_ls_hydrogen_treatment constr
_refine_ls_matrix_type full
_refine_ls_number_parameters 91
_refine_ls_number_reflns 1351
_refine_ls_number_restraints 0
_refine_ls_restrained_S_all 0.855
_refine_ls_R_factor_all 0.0756
_refine_ls_R_factor_gt 0.0402
_refine_ls_shift/su_max 0.000
_refine_ls_shift/su_mean 0.000
_refine_ls_structure_factor_coef Fsqd
_refine_ls_weighting_details 'calc w=1/[\s^2^(Fo^2^)+(0.0555P)^2^] where P=(Fo^2^+2Fc^2^)/3'
_refine_ls_weighting_scheme calc
_refine_ls_wR_factor_gt 0.0917
_refine_ls_wR_factor_ref 0.1002
_reflns_number_gt 786
_reflns_number_total 1351
_reflns_threshold_expression I>2\s(I)
_cod_data_source_file bt5033.cif
_cod_data_source_block I
_cod_depositor_comments
;
The following automatic conversions were performed:
'_symmetry_cell_setting' value 'Triclinic' changed to 'triclinic'
according to '/home/saulius/struct/CIF-dictionaries/cif_core.dic'
dictionary named 'cif_core.dic' version 2.4.1 from 2010-06-29.

Automatic conversion script
Id: cif_fix_enum 1527 2010-12-29 10:47:43Z saulius 

The following automatic conversions were performed:

'_symmetry_cell_setting' value 'Triclinic' changed to 'triclinic'
according to /home/saulius/struct/CIF-dictionaries/cif_core.dic
dictionary named 'cif_core.dic' version 2.4.1 from 2010-06-29.

Automatic conversion script
Id: cif_fix_values 1715 2011-07-08 13:25:40Z adriana 
;
_cod_database_code 2223289
_cod_database_fobs_code 2223289

loop_
_symmetry_equiv_pos_as_xyz
'x, y, z'
'-x, -y, -z'

loop_
_atom_site_type_symbol
_atom_site_label
_atom_site_fract_x
_atom_site_fract_y
_atom_site_fract_z
_atom_site_U_iso_or_equiv
_atom_site_adp_type
_atom_site_calc_flag
_atom_site_refinement_flags
_atom_site_occupancy
_atom_site_disorder_assembly
_atom_site_disorder_group
C C1 0.0410(4) -0.0391(3) 0.23081(12) 0.0356(4) Uani d . 1 . .
H H1 -0.0514 -0.1767 0.2450 0.043 Uiso calc R 1 . .
C C2 0.1284(4) 0.0608(3) 0.31492(12) 0.0343(4) Uani d . 1 . .
H H2 0.0924 -0.0090 0.3855 0.041 Uiso calc R 1 . .
C C3 0.2692(4) 0.2646(2) 0.29319(11) 0.0292(4) Uani d . 1 . .
C C4 0.3691(4) 0.3697(2) 0.38301(12) 0.0315(4) Uani d . 1 . .
C C5 0.3203(4) 0.3700(2) 0.18790(12) 0.0337(4) Uani d . 1 . .
H H5 0.4147 0.5070 0.1738 0.040 Uiso calc R 1 . .
C C6 0.2312(4) 0.2720(3) 0.10404(12) 0.0355(4) Uani d . 1 . .
H H6 0.2640 0.3426 0.0334 0.043 Uiso calc R 1 . .
C C7 0.0913(4) 0.0659(2) 0.12647(12) 0.0315(4) Uani d . 1 . .
N N1 -0.0103(4) -0.0518(2) 0.04644(9) 0.0372(4) Uani d . 1 . .
O O1 0.2870(4) 0.2717(2) 0.47782(9) 0.0545(4) Uani d . 1 . .
H H1A 0.3524 0.3417 0.5217 0.082 Uiso calc R 1 . .
O O2 0.5255(3) 0.54435(18) 0.36449(9) 0.0453(4) Uani d . 1 . .

loop_
_atom_site_aniso_label
_atom_site_aniso_U_11
_atom_site_aniso_U_22
_atom_site_aniso_U_33
_atom_site_aniso_U_12
_atom_site_aniso_U_13
_atom_site_aniso_U_23
C1 0.0452(10) 0.0306(9) 0.0329(9) -0.0099(7) -0.0026(7) -0.0095(7)
C2 0.0438(10) 0.0360(9) 0.0243(8) -0.0081(8) -0.0014(7) -0.0072(7)
C3 0.0321(9) 0.0322(8) 0.0261(8) -0.0037(7) -0.0030(6) -0.0115(7)
C4 0.0377(9) 0.0334(9) 0.0253(8) -0.0060(7) -0.0040(6) -0.0092(7)
C5 0.0436(10) 0.0295(8) 0.0299(9) -0.0082(7) -0.0009(7) -0.0092(7)
C6 0.0465(10) 0.0376(9) 0.0240(8) -0.0067(7) -0.0030(7) -0.0084(7)
C7 0.0333(9) 0.0349(9) 0.0299(9) -0.0023(7) -0.0048(7) -0.0144(7)
N1 0.0471(8) 0.0382(8) 0.0300(7) -0.0081(7) -0.0058(7) -0.0143(6)
O1 0.0875(10) 0.0544(8) 0.0254(6) -0.0314(7) -0.0023(6) -0.0128(6)
O2 0.0674(8) 0.0397(7) 0.0321(7) -0.0215(6) -0.0027(6) -0.0119(5)

loop_
_atom_type_symbol
_atom_type_description
_atom_type_scat_dispersion_real
_atom_type_scat_dispersion_imag
_atom_type_scat_source
C C 0.0030 0.0020 'International Tables Vol C Tables 4.2.6.8 and 6.1.1.4'
H H 0.0000 0.0000 'International Tables Vol C Tables 4.2.6.8 and 6.1.1.4'
N N 0.0060 0.0030 'International Tables Vol C Tables 4.2.6.8 and 6.1.1.4'
O O 0.0110 0.0060 'International Tables Vol C Tables 4.2.6.8 and 6.1.1.4'

loop_
_geom_angle_atom_site_label_1
_geom_angle_atom_site_label_2
_geom_angle_atom_site_label_3
_geom_angle_site_symmetry_1
_geom_angle_site_symmetry_3
_geom_angle
_geom_angle_publ_flag
C7 C1 C2 . . 119.91(16) ?
C7 C1 H1 . . 120.0 ?
C2 C1 H1 . . 120.0 ?
C3 C2 C1 . . 119.70(15) ?
C3 C2 H2 . . 120.2 ?
C1 C2 H2 . . 120.2 ?
C2 C3 C5 . . 120.28(14) ?
C2 C3 C4 . . 119.73(14) ?
C5 C3 C4 . . 119.99(15) ?
O2 C4 O1 . . 123.10(14) ?
O2 C4 C3 . . 120.27(14) ?
O1 C4 C3 . . 116.63(15) ?
C6 C5 C3 . . 120.22(15) ?
C6 C5 H5 . . 119.9 ?
C3 C5 H5 . . 119.9 ?
C5 C6 C7 . . 119.22(15) ?
C5 C6 H6 . . 120.4 ?
C7 C6 H6 . . 120.4 ?
C1 C7 C6 . . 120.67(14) ?
C1 C7 N1 . . 115.05(15) ?
C6 C7 N1 . . 124.28(14) ?
N1 N1 C7 2 . 114.04(17) ?
C4 O1 H1A . . 109.5 ?

loop_
_geom_bond_atom_site_label_1
_geom_bond_atom_site_label_2
_geom_bond_site_symmetry_2
_geom_bond_distance
_geom_bond_publ_flag
C1 C7 . 1.377(2) ?
C1 C2 . 1.389(2) ?
C1 H1 . 0.9300 ?
C2 C3 . 1.384(2) ?
C2 H2 . 0.9300 ?
C3 C5 . 1.388(2) ?
C3 C4 . 1.485(2) ?
C4 O2 . 1.246(2) ?
C4 O1 . 1.2800(18) ?
C5 C6 . 1.381(2) ?
C5 H5 . 0.9300 ?
C6 C7 . 1.396(2) ?
C6 H6 . 0.9300 ?
C7 N1 . 1.4327(19) ?
N1 N1 2 1.239(2) ?
O1 H1A . 0.8200 ?

loop_
_geom_hbond_atom_site_label_D
_geom_hbond_atom_site_label_H
_geom_hbond_atom_site_label_A
_geom_hbond_site_symmetry_A
_geom_hbond_distance_DH
_geom_hbond_distance_HA
_geom_hbond_distance_DA
_geom_hbond_angle_DHA
O1 H1A O2 2_666 0.82 1.81 2.6181(17) 170.0
